data_7022206
loop_
_publ_author_name
'Berg, Nelly'
'Hooper, Thomas N.'
'Liu, Junjie'
'Beedle, Christopher C.'
'Singh, Saurabh Kumar'
'Rajaraman, Gopalan'
'Piligkos, Stergios'
'Hill, Stephen'
'Brechin, Euan K.'
'Jones, Leigh F.'

_publ_section_title
;
 Synthetic, structural, spectroscopic and theoretical study of a
 Mn(III)-Cu(II) dimer containing a Jahn-Teller compressed Mn ion.
;
_journal_issue 1
_journal_name_full 'Dalton transactions (Cambridge, England : 2003)'
_journal_page_first 207
_journal_page_last 216
_journal_paper_doi 10.1039/c2dt31995k
_journal_volume 42
_journal_year 2013
_chemical_formula_sum 'C46 H42 Cl Cu Mn N4 O9'
_chemical_formula_weight 948.77
_chemical_name_common (CuMn(L)2(py)4)(ClO4).EtOH
_chemical_name_systematic
;
?
;
_space_group_IT_number 2
_symmetry_cell_setting triclinic
_symmetry_space_group_name_Hall '-P 1'
_symmetry_space_group_name_H-M 'P -1'
_atom_sites_solution_hydrogens geom
_atom_sites_solution_primary direct
_atom_sites_solution_secondary difmap
_audit_creation_method SHELXL-97
_cell_angle_alpha 97.99(3)
_cell_angle_beta 100.99(3)
_cell_angle_gamma 101.10(3)
_cell_formula_units_Z 2
_cell_length_a 10.686(2)
_cell_length_b 12.392(3)
_cell_length_c 17.360(4)
_cell_measurement_reflns_used 3884
_cell_measurement_temperature 149.9
_cell_measurement_theta_max 25.35
_cell_measurement_theta_min 2.8933
_cell_volume 2177.3(9)
_computing_cell_refinement
;
CrysAlisPro, Oxford Diffraction Ltd.,
Version 1.171.34.36 (release 02-08-2010 CrysAlis171 .NET)
(compiled Aug 2 2010,13:00:58)
;
_computing_data_collection
;
CrysAlisPro, Oxford Diffraction Ltd.,
Version 1.171.34.36 (release 02-08-2010 CrysAlis171 .NET)
(compiled Aug 2 2010,13:00:58)
;
_computing_data_reduction
;
CrysAlisPro, Oxford Diffraction Ltd.,
Version 1.171.34.36 (release 02-08-2010 CrysAlis171 .NET)
(compiled Aug 2 2010,13:00:58)
;
_computing_molecular_graphics 'ORTEX (P.McArdle, 1995)'
_computing_publication_material 'SHELXL-97/2 (Sheldrick,1997)'
_computing_structure_refinement 'SHELXL-97 (Sheldrick, 1997)'
_computing_structure_solution 'SHELXS-97 (Sheldrick, 1990)'
_diffrn_ambient_temperature 149.9
_diffrn_detector_area_resol_mean 16.1048
_diffrn_measured_fraction_theta_full 0.998
_diffrn_measured_fraction_theta_max 0.998
_diffrn_measurement_details
;
1 omega -53.00 44.00 1.0000 25.0000
omega____ theta____ kappa____ phi______ frames
- 18.6403 -37.0000 30.0000 97

2 omega -9.00 30.00 1.0000 25.0000
omega____ theta____ kappa____ phi______ frames
- 18.6403 77.0000 -60.0000 39

3 omega -10.00 34.00 1.0000 25.0000
omega____ theta____ kappa____ phi______ frames
- 18.6403 77.0000 60.0000 44

4 omega -9.00 76.00 1.0000 25.0000
omega____ theta____ kappa____ phi______ frames
- 18.6403 77.0000 -180.0000 85

5 omega -51.00 44.00 1.0000 25.0000
omega____ theta____ kappa____ phi______ frames
- 18.6403 -37.0000 -90.0000 95

6 omega 59.00 86.00 1.0000 25.0000
omega____ theta____ kappa____ phi______ frames
- 18.6403 37.0000 -150.0000 27

;
_diffrn_measurement_device_type 'Xcalibur, Sapphire3'
_diffrn_measurement_method '\w scans'
_diffrn_orient_matrix_UB_11 -0.0573919000
_diffrn_orient_matrix_UB_12 -0.0129983000
_diffrn_orient_matrix_UB_21 -0.0137558000
_diffrn_orient_matrix_UB_22 0.0523564000
_diffrn_orient_matrix_UB_23 -0.0060158000
_diffrn_orient_matrix_UB_31 -0.0365215000
_diffrn_orient_matrix_UB_32 -0.0246857000
_diffrn_orient_matrix_UB_33 -0.0391602000
_diffrn_radiation_monochromator graphite
_diffrn_radiation_source 'Enhance (Mo) X-ray Source'
_diffrn_radiation_type 'Mo K\a'
_diffrn_radiation_wavelength 0.7107
_diffrn_reflns_av_R_equivalents 0.0553
_diffrn_reflns_limit_h_max 14
_diffrn_reflns_limit_h_min -13
_diffrn_reflns_limit_k_max 16
_diffrn_reflns_limit_k_min -15
_diffrn_reflns_limit_l_max 22
_diffrn_reflns_limit_l_min -20
_diffrn_reflns_number 17658
_diffrn_reflns_theta_full 25.35
_diffrn_reflns_theta_max 25.35
_diffrn_reflns_theta_min 2.8933
_exptl_absorpt_coefficient_mu 0.901
_exptl_absorpt_correction_T_max 1.00000
_exptl_absorpt_correction_T_min 0.90934
_exptl_absorpt_correction_type multi-scan
_exptl_absorpt_process_details
;
CrysAlisPro, Oxford Diffraction Ltd.,
Version 1.171.34.36 (release 02-08-2010 CrysAlis171 .NET)
(compiled Aug 2 2010,13:00:58)
Empirical absorption correction using spherical harmonics,
implemented in SCALE3 ABSPACK scaling algorithm.
;
_exptl_crystal_colour Brown
_exptl_crystal_density_diffrn 1.447
_exptl_crystal_density_method 'not measured'
_exptl_crystal_description Parallelepiped
_exptl_crystal_F_000 978
_exptl_crystal_size_max 0.12
_exptl_crystal_size_mid 0.10
_exptl_crystal_size_min 0.05
_refine_diff_density_max 0.730
_refine_diff_density_min -0.679
_refine_diff_density_rms 0.094
_refine_ls_extinction_method none
_refine_ls_goodness_of_fit_ref 1.027
_refine_ls_hydrogen_treatment constr
_refine_ls_matrix_type full
_refine_ls_number_parameters 516
_refine_ls_number_reflns 7945
_refine_ls_number_restraints 0
_refine_ls_restrained_S_all 1.027
_refine_ls_R_factor_all 0.1243
_refine_ls_R_factor_gt 0.0679
_refine_ls_shift/su_max 0.000
_refine_ls_shift/su_mean 0.000
_refine_ls_structure_factor_coef Fsqd
_refine_ls_weighting_details 'calc w=1/[\s^2^(Fo^2^)+(0.0561P)^2^+2.9772P] where P=(Fo^2^+2Fc^2^)/3'
_refine_ls_weighting_scheme calc
_refine_ls_wR_factor_gt 0.1416
_refine_ls_wR_factor_ref 0.1653
_reflns_number_gt 4906
_reflns_number_total 7945
_reflns_threshold_expression >2sigma(I)
_cod_data_source_file c2dt31995k.txt
_cod_data_source_block nb135a-1
_cod_depositor_comments
;
The following automatic conversions were performed:

'_symmetry_cell_setting' value 'Triclinic' changed to 'triclinic'
according to /home/saulius/struct/CIF-dictionaries/cif_core.dic
dictionary named 'cif_core.dic' version 2.4.2 from 2011-04-26.

Automatic conversion script
Id: cif_fix_values 1891 2012-01-12 08:04:46Z andrius 
;
_cod_original_cell_volume 2177.2(8)
_cod_original_sg_symbol_H-M P-1
_cod_database_code 7022206

loop_
_symmetry_equiv_pos_as_xyz
'x, y, z'
'-x, -y, -z'

loop_
_atom_site_label
_atom_site_type_symbol
_atom_site_fract_x
_atom_site_fract_y
_atom_site_fract_z
_atom_site_U_iso_or_equiv
_atom_site_adp_type
_atom_site_occupancy
_atom_site_symmetry_multiplicity
_atom_site_calc_flag
_atom_site_refinement_flags
Cu1 Cu 0.73865(6) 0.80605(5) 0.79383(4) 0.0241(2) Uani 1 1 d .
Mn1 Mn 0.76877(8) 0.62794(6) 0.66010(5) 0.0215(2) Uani 1 1 d .
Cl1 Cl 0.31224(14) 0.12263(12) 0.74782(9) 0.0353(4) Uani 1 1 d .
O1 O 0.6902(3) 0.6452(3) 0.7618(2) 0.0227(8) Uani 1 1 d .
O2 O 0.9264(3) 0.6166(3) 0.7249(2) 0.0253(9) Uani 1 1 d .
O3 O 0.8123(3) 0.7974(3) 0.7002(2) 0.0201(8) Uani 1 1 d .
C3 C 0.6095(7) 0.4177(5) 0.8684(4) 0.0422(17) Uani 1 1 d .
H3 H 0.5362 0.3606 0.8684 0.051 Uiso 1 1 calc R
O4 O 0.6116(3) 0.6372(3) 0.5948(2) 0.0237(9) Uani 1 1 d .
C4 C 0.7257(7) 0.4270(5) 0.9203(4) 0.0452(17) Uani 1 1 d .
H4 H 0.7331 0.3773 0.9572 0.054 Uiso 1 1 calc R
O5 O 0.4343(4) 0.1098(4) 0.7886(3) 0.0655(15) Uani 1 1 d .
C5 C 0.8334(6) 0.5096(5) 0.9191(4) 0.0388(16) Uani 1 1 d .
H5 H 0.9142 0.5154 0.9553 0.047 Uiso 1 1 calc R
O6 O 0.2983(6) 0.0963(5) 0.6648(3) 0.0755(17) Uani 1 1 d .
C6 C 0.8259(6) 0.5839(5) 0.8660(3) 0.0279(13) Uani 1 1 d .
O7 O 0.2121(5) 0.0482(5) 0.7698(3) 0.0807(18) Uani 1 1 d .
C7 C 0.9409(5) 0.6725(4) 0.8649(3) 0.0261(13) Uani 1 1 d .
O8 O 0.30056(18) 0.23276(15) 0.77299(11) 0.098(2) Uani 1 1 d .
N1 N 0.79440(18) 0.97062(15) 0.81771(11) 0.0237(11) Uani 1 1 d R
N2 N 0.65742(18) 0.80352(15) 0.88763(11) 0.0269(11) Uani 1 1 d R
N3 N 0.70716(18) 0.44696(15) 0.63689(11) 0.0252(11) Uani 1 1 d R
N4 N 0.86097(18) 0.64133(15) 0.55748(11) 0.0259(11) Uani 1 1 d R
C1 C 0.70470(18) 0.57359(15) 0.81407(11) 0.0233(12) Uani 1 1 d R
C2 C 0.59792(18) 0.49044(15) 0.81598(11) 0.0331(14) Uani 1 1 d R
H2 H 0.5161 0.4840 0.7806 0.040 Uiso 1 1 calc R
C8 C 1.0130(6) 0.7425(5) 0.9363(3) 0.0355(15) Uani 1 1 d .
H8 H 0.9853 0.7336 0.9843 0.043 Uiso 1 1 calc R
C9 C 1.1224(6) 0.8235(5) 0.9393(4) 0.0415(17) Uani 1 1 d .
H9 H 1.1700 0.8691 0.9887 0.050 Uiso 1 1 calc R
C10 C 1.1619(6) 0.8377(5) 0.8702(4) 0.0387(16) Uani 1 1 d .
H10 H 1.2368 0.8941 0.8715 0.046 Uiso 1 1 calc R
C11 C 1.0931(5) 0.7701(5) 0.7983(4) 0.0314(14) Uani 1 1 d .
H11 H 1.1208 0.7812 0.7506 0.038 Uiso 1 1 calc R
C12 C 0.9841(5) 0.6864(4) 0.7952(3) 0.0240(13) Uani 1 1 d .
C13 C 0.8011(5) 0.8684(4) 0.6469(3) 0.0211(12) Uani 1 1 d .
C14 C 0.9145(6) 0.9313(5) 0.6327(3) 0.0315(14) Uani 1 1 d .
H14 H 0.9981 0.9255 0.6602 0.038 Uiso 1 1 calc R
C15 C 0.9036(6) 1.0023(5) 0.5782(4) 0.0375(15) Uani 1 1 d .
H15 H 0.9806 1.0459 0.5686 0.045 Uiso 1 1 calc R
C16 C 0.7834(6) 1.0107(5) 0.5378(4) 0.0387(16) Uani 1 1 d .
H16 H 0.7772 1.0581 0.4993 0.046 Uiso 1 1 calc R
C17 C 0.6705(6) 0.9494(5) 0.5535(4) 0.0349(15) Uani 1 1 d .
H17 H 0.5873 0.9570 0.5268 0.042 Uiso 1 1 calc R
C18 C 0.6781(5) 0.8777(4) 0.6076(3) 0.0230(12) Uani 1 1 d .
C19 C 0.5566(5) 0.8159(4) 0.6270(3) 0.0247(13) Uani 1 1 d .
C20 C 0.4646(6) 0.8718(5) 0.6498(4) 0.0342(15) Uani 1 1 d .
H20 H 0.4795 0.9505 0.6528 0.041 Uiso 1 1 calc R
C21 C 0.3531(6) 0.8164(5) 0.6679(4) 0.0414(17) Uani 1 1 d .
H21 H 0.2920 0.8568 0.6831 0.050 Uiso 1 1 calc R
C22 C 0.3292(6) 0.7017(5) 0.6640(4) 0.0384(16) Uani 1 1 d .
H22 H 0.2527 0.6635 0.6776 0.046 Uiso 1 1 calc R
C23 C 0.4170(5) 0.6432(5) 0.6404(3) 0.0301(14) Uani 1 1 d .
H23 H 0.3999 0.5644 0.6374 0.036 Uiso 1 1 calc R
C24 C 0.5310(5) 0.6980(4) 0.6209(3) 0.0236(13) Uani 1 1 d .
C25 C 0.9214(6) 1.0207(5) 0.8264(3) 0.0321(14) Uani 1 1 d .
H25 H 0.9828 0.9751 0.8227 0.039 Uiso 1 1 calc R
C26 C 0.9655(6) 1.1349(5) 0.8405(4) 0.0378(16) Uani 1 1 d .
H26 H 1.0557 1.1679 0.8473 0.045 Uiso 1 1 calc R
C27 C 0.8753(6) 1.2001(5) 0.8444(4) 0.0385(16) Uani 1 1 d .
H27 H 0.9031 1.2793 0.8543 0.046 Uiso 1 1 calc R
C28 C 0.7446(6) 1.1506(5) 0.8340(3) 0.0354(15) Uani 1 1 d .
H28 H 0.6812 1.1947 0.8353 0.043 Uiso 1 1 calc R
C29 C 0.7084(5) 1.0358(4) 0.8217(3) 0.0278(13) Uani 1 1 d .
H29 H 0.6188 1.0013 0.8158 0.033 Uiso 1 1 calc R
C30 C 0.7246(6) 0.8518(5) 0.9612(4) 0.0384(16) Uani 1 1 d .
H30 H 0.8151 0.8845 0.9690 0.046 Uiso 1 1 calc R
C31 C 0.6694(7) 0.8562(5) 1.0259(4) 0.0450(17) Uani 1 1 d .
H31 H 0.7206 0.8910 1.0775 0.054 Uiso 1 1 calc R
C32 C 0.5391(7) 0.8098(6) 1.0151(4) 0.0505(19) Uani 1 1 d .
H32 H 0.4980 0.8116 1.0591 0.061 Uiso 1 1 calc R
C33 C 0.4683(7) 0.7602(6) 0.9392(4) 0.0502(19) Uani 1 1 d .
H33 H 0.3775 0.7277 0.9301 0.060 Uiso 1 1 calc R
C34 C 0.5298(6) 0.7584(5) 0.8776(4) 0.0373(16) Uani 1 1 d .
H34 H 0.4805 0.7238 0.8255 0.045 Uiso 1 1 calc R
C35 C 0.7839(6) 0.3838(5) 0.6689(3) 0.0341(15) Uani 1 1 d .
H35 H 0.8710 0.4190 0.6965 0.041 Uiso 1 1 calc R
C36 C 0.7430(6) 0.2716(5) 0.6639(4) 0.0407(16) Uani 1 1 d .
H36 H 0.8020 0.2295 0.6857 0.049 Uiso 1 1 calc R
C37 C 0.6163(7) 0.2197(5) 0.6272(4) 0.0444(17) Uani 1 1 d .
H37 H 0.5848 0.1420 0.6250 0.053 Uiso 1 1 calc R
C38 C 0.5365(7) 0.2825(5) 0.5937(4) 0.053(2) Uani 1 1 d .
H38 H 0.4479 0.2491 0.5681 0.063 Uiso 1 1 calc R
C39 C 0.5859(6) 0.3949(5) 0.5975(4) 0.0410(17) Uani 1 1 d .
H39 H 0.5315 0.4369 0.5711 0.049 Uiso 1 1 calc R
C40 C 0.7952(7) 0.6672(6) 0.4925(4) 0.0475(18) Uani 1 1 d .
H40 H 0.7050 0.6663 0.4880 0.057 Uiso 1 1 calc R
C41 C 0.8518(6) 0.6949(5) 0.4321(3) 0.059(2) Uani 1 1 d .
H41 H 0.8024 0.7178 0.3883 0.071 Uiso 1 1 calc R
C42 C 0.9811(6) 0.6901(5) 0.4337(3) 0.063(2) Uani 1 1 d R
H42 H 1.0211 0.7043 0.3906 0.076 Uiso 1 1 d R
C43 C 1.0473(7) 0.6642(8) 0.5022(4) 0.071(3) Uani 1 1 d .
H43 H 1.1375 0.6640 0.5084 0.086 Uiso 1 1 calc R
C44 C 0.9852(4) 0.6388(4) 0.5614(2) 0.0494(19) Uani 1 1 d .
H44 H 1.0330 0.6184 0.6070 0.059 Uiso 1 1 calc R
O9 O 0.0871(4) 0.3381(4) 0.7603(2) 0.0789(17) Uiso 1 1 d R
H9A H 0.1061 0.3021 0.7212 0.095 Uiso 1 1 calc R
C50 C 0.1642(4) 0.4497(4) 0.7782(2) 0.151(5) Uiso 1 1 d R
H50A H 0.2409 0.4523 0.7537 0.181 Uiso 1 1 calc R
H50B H 0.1116 0.4993 0.7544 0.181 Uiso 1 1 calc R
C51 C 0.2027(4) 0.4848(4) 0.8509(2) 0.185(6) Uiso 1 1 d R
H51A H 0.1279 0.4943 0.8741 0.277 Uiso 1 1 calc R
H51B H 0.2654 0.5569 0.8604 0.277 Uiso 1 1 calc R
H51C H 0.2453 0.4310 0.8758 0.277 Uiso 1 1 calc R

loop_
_atom_site_aniso_label
_atom_site_aniso_U_11
_atom_site_aniso_U_22
_atom_site_aniso_U_33
_atom_site_aniso_U_23
_atom_site_aniso_U_13
_atom_site_aniso_U_12
Cu1 0.0237(4) 0.0216(4) 0.0280(4) 0.0028(3) 0.0085(3) 0.0062(3)
Mn1 0.0187(4) 0.0202(4) 0.0254(5) 0.0020(3) 0.0025(4) 0.0078(4)
Cl1 0.0294(8) 0.0362(9) 0.0402(9) 0.0019(7) 0.0088(7) 0.0095(7)
O1 0.0193(19) 0.026(2) 0.024(2) 0.0030(16) 0.0048(16) 0.0094(17)
O2 0.022(2) 0.027(2) 0.027(2) 0.0023(16) 0.0030(16) 0.0103(17)
O3 0.0169(19) 0.024(2) 0.023(2) 0.0066(15) 0.0067(15) 0.0096(16)
C3 0.049(4) 0.030(4) 0.052(4) 0.017(3) 0.018(3) 0.005(3)
O4 0.021(2) 0.024(2) 0.025(2) 0.0000(15) 0.0008(16) 0.0100(17)
C4 0.062(5) 0.040(4) 0.043(4) 0.024(3) 0.018(4) 0.017(4)
O5 0.039(3) 0.079(4) 0.071(4) -0.002(3) -0.008(3) 0.028(3)
C5 0.040(4) 0.046(4) 0.035(4) 0.018(3) 0.005(3) 0.019(3)
O6 0.101(5) 0.090(4) 0.040(3) 0.018(3) 0.021(3) 0.023(4)
C6 0.030(3) 0.029(3) 0.025(3) 0.004(2) 0.006(3) 0.009(3)
O7 0.051(3) 0.099(4) 0.083(4) 0.017(3) 0.028(3) -0.018(3)
C7 0.018(3) 0.030(3) 0.029(3) 0.001(3) 0.000(2) 0.012(3)
O8 0.086(5) 0.051(3) 0.138(6) -0.024(3) -0.018(4) 0.039(3)
N1 0.026(3) 0.019(2) 0.026(3) 0.0041(19) 0.009(2) 0.003(2)
N2 0.035(3) 0.021(2) 0.029(3) 0.005(2) 0.013(2) 0.010(2)
N3 0.026(3) 0.026(3) 0.022(3) 0.000(2) 0.001(2) 0.011(2)
N4 0.022(3) 0.028(3) 0.030(3) 0.006(2) 0.005(2) 0.013(2)
C1 0.029(3) 0.017(3) 0.025(3) 0.003(2) 0.006(2) 0.008(3)
C2 0.029(3) 0.024(3) 0.044(4) 0.003(3) 0.009(3) 0.002(3)
C8 0.038(4) 0.039(4) 0.029(3) 0.007(3) 0.003(3) 0.012(3)
C9 0.029(4) 0.048(4) 0.040(4) -0.006(3) -0.002(3) 0.008(3)
C10 0.020(3) 0.034(4) 0.055(4) 0.004(3) -0.003(3) 0.004(3)
C11 0.016(3) 0.038(4) 0.041(4) 0.005(3) 0.005(3) 0.011(3)
C12 0.022(3) 0.028(3) 0.021(3) 0.001(2) -0.003(2) 0.012(3)
C13 0.020(3) 0.021(3) 0.023(3) 0.002(2) 0.006(2) 0.007(2)
C14 0.027(3) 0.038(4) 0.030(3) 0.000(3) 0.009(3) 0.008(3)
C15 0.039(4) 0.033(4) 0.043(4) 0.010(3) 0.019(3) 0.001(3)
C16 0.055(4) 0.031(3) 0.038(4) 0.017(3) 0.017(3) 0.012(3)
C17 0.036(4) 0.024(3) 0.041(4) 0.003(3) 0.000(3) 0.007(3)
C18 0.025(3) 0.020(3) 0.025(3) 0.003(2) 0.008(2) 0.007(2)
C19 0.023(3) 0.025(3) 0.025(3) 0.002(2) 0.000(2) 0.010(3)
C20 0.028(3) 0.020(3) 0.054(4) 0.003(3) 0.006(3) 0.007(3)
C21 0.018(3) 0.041(4) 0.069(5) 0.005(3) 0.012(3) 0.017(3)
C22 0.016(3) 0.035(4) 0.061(4) 0.008(3) 0.005(3) 0.000(3)
C23 0.022(3) 0.023(3) 0.040(4) 0.006(3) -0.001(3) 0.001(3)
C24 0.018(3) 0.024(3) 0.029(3) 0.007(2) -0.001(2) 0.010(2)
C25 0.027(3) 0.038(4) 0.032(3) 0.001(3) 0.007(3) 0.013(3)
C26 0.031(4) 0.030(3) 0.044(4) 0.000(3) 0.006(3) -0.005(3)
C27 0.046(4) 0.025(3) 0.042(4) 0.004(3) 0.008(3) 0.004(3)
C28 0.039(4) 0.031(3) 0.039(4) 0.006(3) 0.010(3) 0.013(3)
C29 0.021(3) 0.029(3) 0.033(3) 0.005(3) 0.006(3) 0.003(3)
C30 0.045(4) 0.036(4) 0.033(4) 0.003(3) 0.009(3) 0.007(3)
C31 0.059(5) 0.047(4) 0.030(4) 0.006(3) 0.015(3) 0.013(4)
C32 0.071(5) 0.054(4) 0.042(4) 0.017(3) 0.039(4) 0.019(4)
C33 0.046(4) 0.059(5) 0.054(5) 0.020(4) 0.029(4) 0.005(4)
C34 0.034(4) 0.040(4) 0.038(4) 0.005(3) 0.016(3) 0.003(3)
C35 0.027(3) 0.037(4) 0.038(4) 0.005(3) 0.005(3) 0.012(3)
C36 0.048(4) 0.030(4) 0.047(4) 0.014(3) 0.005(3) 0.015(3)
C37 0.045(4) 0.026(3) 0.057(4) 0.001(3) 0.004(3) 0.008(3)
C38 0.035(4) 0.026(4) 0.082(5) -0.006(3) -0.012(4) 0.005(3)
C39 0.040(4) 0.023(3) 0.051(4) -0.003(3) -0.008(3) 0.013(3)
C40 0.042(4) 0.071(5) 0.040(4) 0.015(4) 0.015(3) 0.028(4)
C41 0.073(6) 0.083(6) 0.044(5) 0.030(4) 0.028(4) 0.041(5)
C42 0.059(5) 0.092(6) 0.051(5) 0.019(4) 0.029(4) 0.027(5)
C43 0.036(4) 0.134(8) 0.050(5) 0.023(5) 0.022(4) 0.016(5)
C44 0.035(4) 0.088(5) 0.033(4) 0.020(4) 0.009(3) 0.024(4)

loop_
_atom_type_symbol
_atom_type_description
_atom_type_scat_dispersion_real
_atom_type_scat_dispersion_imag
_atom_type_scat_source
C C 0.0033 0.0016 'International Tables Vol C Tables 4.2.6.8 and 6.1.1.4'
H H 0.0000 0.0000 'International Tables Vol C Tables 4.2.6.8 and 6.1.1.4'
N N 0.0061 0.0033 'International Tables Vol C Tables 4.2.6.8 and 6.1.1.4'
O O 0.0106 0.0060 'International Tables Vol C Tables 4.2.6.8 and 6.1.1.4'
Cl Cl 0.1484 0.1585 'International Tables Vol C Tables 4.2.6.8 and 6.1.1.4'
Mn Mn 0.3368 0.7283 'International Tables Vol C Tables 4.2.6.8 and 6.1.1.4'
Cu Cu 0.3201 1.2651 'International Tables Vol C Tables 4.2.6.8 and 6.1.1.4'

loop_
_geom_angle_atom_site_label_1
_geom_angle_atom_site_label_2
_geom_angle_atom_site_label_3
_geom_angle
O1 Cu1 O3 82.85(15)
O1 Cu1 N1 174.80(13)
O3 Cu1 N1 91.96(12)
O1 Cu1 N2 93.18(12)
O3 Cu1 N2 175.99(12)
N1 Cu1 N2 92.01(8)
O1 Cu1 Mn1 42.11(11)
O3 Cu1 Mn1 40.74(10)
N1 Cu1 Mn1 132.70(7)
N2 Cu1 Mn1 135.29(6)
O4 Mn1 O2 179.20(15)
O4 Mn1 O3 90.24(14)
O2 Mn1 O3 90.53(15)
O4 Mn1 O1 91.32(15)
O2 Mn1 O1 89.06(15)
O3 Mn1 O1 76.18(14)
O4 Mn1 N3 90.35(12)
O2 Mn1 N3 88.93(12)
O3 Mn1 N3 169.37(12)
O1 Mn1 N3 93.20(12)
O4 Mn1 N4 88.43(13)
O2 Mn1 N4 91.32(13)
O3 Mn1 N4 94.01(12)
O1 Mn1 N4 170.19(11)
N3 Mn1 N4 96.61(8)
O4 Mn1 Cu1 91.31(11)
O2 Mn1 Cu1 89.42(11)
O3 Mn1 Cu1 38.00(10)
O1 Mn1 Cu1 38.18(10)
N3 Mn1 Cu1 131.37(6)
N4 Mn1 Cu1 132.01(6)
O6 Cl1 O5 110.9(3)
O6 Cl1 O8 112.4(3)
O5 Cl1 O8 108.6(2)
O6 Cl1 O7 108.5(3)
O5 Cl1 O7 108.4(4)
O8 Cl1 O7 108.0(3)
C1 O1 Cu1 123.2(2)
C1 O1 Mn1 119.7(2)
Cu1 O1 Mn1 99.71(16)
C12 O2 Mn1 123.1(3)
C13 O3 Cu1 123.7(3)
C13 O3 Mn1 119.9(3)
Cu1 O3 Mn1 101.26(16)
C4 C3 C2 120.4(6)
C4 C3 H3 119.8
C2 C3 H3 119.8
C24 O4 Mn1 122.4(3)
C3 C4 C5 119.6(6)
C3 C4 H4 120.2
C5 C4 H4 120.2
C4 C5 C6 121.7(6)
C4 C5 H5 119.2
C6 C5 H5 119.2
C5 C6 C1 117.5(5)
C5 C6 C7 121.7(5)
C1 C6 C7 120.8(5)
C12 C7 C8 117.8(5)
C12 C7 C6 122.3(4)
C8 C7 C6 119.8(5)
C29 N1 C25 118.1(4)
C29 N1 Cu1 121.9(3)
C25 N1 Cu1 120.0(3)
C30 N2 C34 117.8(4)
C30 N2 Cu1 121.9(3)
C34 N2 Cu1 120.1(3)
C39 N3 C35 117.0(4)
C39 N3 Mn1 121.2(3)
C35 N3 Mn1 121.3(3)
C44 N4 C40 117.9(4)
C44 N4 Mn1 122.7(2)
C40 N4 Mn1 118.9(3)
O1 C1 C2 119.51(17)
O1 C1 C6 120.4(3)
C2 C1 C6 120.1(3)
C3 C2 C1 120.7(3)
C3 C2 H2 119.6
C1 C2 H2 119.6
C9 C8 C7 122.4(6)
C9 C8 H8 118.8
C7 C8 H8 118.8
C10 C9 C8 119.2(5)
C10 C9 H9 120.4
C8 C9 H9 120.4
C9 C10 C11 120.3(6)
C9 C10 H10 119.9
C11 C10 H10 119.9
C10 C11 C12 120.8(6)
C10 C11 H11 119.6
C12 C11 H11 119.6
O2 C12 C11 118.7(5)
O2 C12 C7 121.6(5)
C11 C12 C7 119.6(5)
O3 C13 C14 118.9(5)
O3 C13 C18 120.4(5)
C14 C13 C18 120.7(5)
C15 C14 C13 119.1(6)
C15 C14 H14 120.5
C13 C14 H14 120.5
C16 C15 C14 121.0(6)
C16 C15 H15 119.5
C14 C15 H15 119.5
C15 C16 C17 119.5(6)
C15 C16 H16 120.2
C17 C16 H16 120.2
C18 C17 C16 120.8(6)
C18 C17 H17 119.6
C16 C17 H17 119.6
C17 C18 C13 118.8(5)
C17 C18 C19 120.5(5)
C13 C18 C19 120.6(5)
C20 C19 C24 118.2(5)
C20 C19 C18 121.2(5)
C24 C19 C18 120.6(5)
C21 C20 C19 121.9(5)
C21 C20 H20 119.1
C19 C20 H20 119.1
C20 C21 C22 120.2(6)
C20 C21 H21 119.9
C22 C21 H21 119.9
C23 C22 C21 119.7(6)
C23 C22 H22 120.2
C21 C22 H22 120.2
C22 C23 C24 121.1(5)
C22 C23 H23 119.5
C24 C23 H23 119.5
O4 C24 C23 119.2(5)
O4 C24 C19 121.8(5)
C23 C24 C19 119.0(5)
N1 C25 C26 122.7(5)
N1 C25 H25 118.7
C26 C25 H25 118.7
C25 C26 C27 118.2(6)
C25 C26 H26 120.9
C27 C26 H26 120.9
C26 C27 C28 120.1(6)
C26 C27 H27 119.9
C28 C27 H27 119.9
C29 C28 C27 118.3(6)
C29 C28 H28 120.9
C27 C28 H28 120.9
N1 C29 C28 122.7(5)
N1 C29 H29 118.7
C28 C29 H29 118.7
N2 C30 C31 123.0(6)
N2 C30 H30 118.5
C31 C30 H30 118.5
C30 C31 C32 118.8(6)
C30 C31 H31 120.6
C32 C31 H31 120.6
C31 C32 C33 118.7(6)
C31 C32 H32 120.7
C33 C32 H32 120.7
C34 C33 C32 119.4(7)
C34 C33 H33 120.3
C32 C33 H33 120.3
N2 C34 C33 122.3(6)
N2 C34 H34 118.8
C33 C34 H34 118.8
N3 C35 C36 123.1(5)
N3 C35 H35 118.4
C36 C35 H35 118.4
C35 C36 C37 119.5(6)
C35 C36 H36 120.2
C37 C36 H36 120.2
C38 C37 C36 118.3(6)
C38 C37 H37 120.9
C36 C37 H37 120.9
C37 C38 C39 119.2(6)
C37 C38 H38 120.4
C39 C38 H38 120.4
N3 C39 C38 122.7(5)
N3 C39 H39 118.7
C38 C39 H39 118.7
N4 C40 C41 122.5(6)
N4 C40 H40 118.7
C41 C40 H40 118.7
C40 C41 C42 120.7(4)
C40 C41 H41 119.6
C42 C41 H41 119.6
C43 C42 C41 115.3(4)
C43 C42 H42 122.4
C41 C42 H42 122.2
C44 C43 C42 120.9(6)
C44 C43 H43 119.5
C42 C43 H43 119.5
N4 C44 C43 122.4(5)
N4 C44 H44 118.8
C43 C44 H44 118.8
C50 O9 H9A 109.5
C51 C50 O9 112.3
C51 C50 H50A 109.1
O9 C50 H50A 109.1
C51 C50 H50B 109.1
O9 C50 H50B 109.1
H50A C50 H50B 107.9
C50 C51 H51A 109.5
C50 C51 H51B 109.5
H51A C51 H51B 109.5
C50 C51 H51C 109.5
H51A C51 H51C 109.5
H51B C51 H51C 109.5

loop_
_geom_bond_atom_site_label_1
_geom_bond_atom_site_label_2
_geom_bond_distance
Cu1 O1 1.933(3)
Cu1 O3 1.935(4)
Cu1 N1 1.972(2)
Cu1 N2 1.987(2)
Cu1 Mn1 3.0819(14)
Mn1 O4 1.871(3)
Mn1 O2 1.880(4)
Mn1 O3 2.051(3)
Mn1 O1 2.097(4)
Mn1 N3 2.169(2)
Mn1 N4 2.205(2)
Cl1 O6 1.405(5)
Cl1 O5 1.409(5)
Cl1 O8 1.410(2)
Cl1 O7 1.420(5)
O1 C1 1.363(4)
O2 C12 1.354(6)
O3 C13 1.367(6)
C3 C4 1.363(9)
C3 C2 1.372(6)
C3 H3 0.9500
O4 C24 1.348(6)
C4 C5 1.391(8)
C4 H4 0.9500
C5 C6 1.393(8)
C5 H5 0.9500
C6 C1 1.401(6)
C6 C7 1.487(8)
C7 C12 1.395(8)
C7 C8 1.400(7)
N1 C29 1.340(6)
N1 C25 1.349(6)
N2 C30 1.333(6)
N2 C34 1.339(6)
N3 C39 1.334(6)
N3 C35 1.337(6)
N4 C44 1.323(4)
N4 C40 1.324(7)
C1 C2 1.3914
C2 H2 0.9500
C8 C9 1.374(8)
C8 H8 0.9500
C9 C10 1.367(9)
C9 H9 0.9500
C10 C11 1.387(8)
C10 H10 0.9500
C11 C12 1.390(7)
C11 H11 0.9500
C13 C14 1.393(7)
C13 C18 1.394(7)
C14 C15 1.382(8)
C14 H14 0.9500
C15 C16 1.372(8)
C15 H15 0.9500
C16 C17 1.391(8)
C16 H16 0.9500
C17 C18 1.382(8)
C17 H17 0.9500
C18 C19 1.497(7)
C19 C20 1.391(8)
C19 C24 1.418(7)
C20 C21 1.371(8)
C20 H20 0.9500
C21 C22 1.385(8)
C21 H21 0.9500
C22 C23 1.378(8)
C22 H22 0.9500
C23 C24 1.402(7)
C23 H23 0.9500
C25 C26 1.374(8)
C25 H25 0.9500
C26 C27 1.377(8)
C26 H26 0.9500
C27 C28 1.379(8)
C27 H27 0.9500
C28 C29 1.375(8)
C28 H28 0.9500
C29 H29 0.9500
C30 C31 1.364(8)
C30 H30 0.9500
C31 C32 1.367(9)
C31 H31 0.9500
C32 C33 1.380(9)
C32 H32 0.9500
C33 C34 1.357(8)
C33 H33 0.9500
C34 H34 0.9500
C35 C36 1.360(8)
C35 H35 0.9500
C36 C37 1.369(8)
C36 H36 0.9500
C37 C38 1.365(9)
C37 H37 0.9500
C38 C39 1.379(8)
C38 H38 0.9500
C39 H39 0.9500
C40 C41 1.358(8)
C40 H40 0.9500
C41 C42 1.3899
C41 H41 0.9500
C42 C43 1.374(9)
C42 H42 0.9502
C43 C44 1.366(8)
C43 H43 0.9500
C44 H44 0.9500
O9 C50 1.4256
O9 H9A 0.8400
C50 C51 1.2377
C50 H50A 0.9900
C50 H50B 0.9900
C51 H51A 0.9800
C51 H51B 0.9800
C51 H51C 0.9800
